data_2203899
loop_
_publ_author_name
'Huh, Seong'
'Youm, Kyong-Tae'
'Lough, Alan. J.'

_publ_section_title
;Aqua[\h^1^-dihydrobis(1,2,4-triazolyl)borato](5,10,15,20-<i>meso</i>-tetraphenylporphyrinato-\k^4^<i>N</i>)manganese(III)
 monohydrate
;
_journal_issue 7
_journal_name_full 'Acta Crystallographica Section E'
_journal_page_first m895
_journal_page_last m897
_journal_paper_doi 10.1107/S1600536804012905
_journal_volume 60
_journal_year 2004
_chemical_formula_iupac '[Mn (C44 H20 N4) (C4 H6 B N6) (H2 O)] (H2 O)'
_chemical_formula_moiety 'C48 H36 B Mn N10 O , H2 O'
_chemical_formula_sum 'C48 H38 B Mn N10 O2'
_chemical_formula_weight 852.63
_space_group_IT_number 14
_symmetry_cell_setting monoclinic
_symmetry_space_group_name_Hall '-P 2ybc'
_symmetry_space_group_name_H-M 'P 1 21/c 1'
_atom_sites_solution_hydrogens geom
_atom_sites_solution_primary direct
_atom_sites_solution_secondary difmap
_cell_angle_alpha 90.00
_cell_angle_beta 96.944(2)
_cell_angle_gamma 90.00
_cell_formula_units_Z 4
_cell_length_a 12.2498(2)
_cell_length_b 16.0805(5)
_cell_length_c 21.5391(6)
_cell_measurement_reflns_used 37308
_cell_measurement_temperature 100.0(10)
_cell_measurement_theta_max 25.0
_cell_measurement_theta_min 2.7
_cell_volume 4211.71(19)
_computing_cell_refinement 'DENZO-SMN (Otwinowski & Minor, 1997)'
_computing_data_collection 'COLLECT (Nonius, 1997-2002)'
_computing_data_reduction DENZO-SMN
_computing_molecular_graphics SHELXTL
_computing_publication_material SHELXTL
_computing_structure_refinement SHELXTL
_computing_structure_solution 'SHELXTL (Sheldrick, 2001)'
_diffrn_ambient_temperature 100.0(10)
_diffrn_detector_area_resol_mean 9
_diffrn_measured_fraction_theta_full 0.998
_diffrn_measured_fraction_theta_max 0.998
_diffrn_measurement_device_type 'Nonius KappaCCD area-detector'
_diffrn_measurement_method '\f scans and \w scans with \k offsets'
_diffrn_radiation_monochromator graphite
_diffrn_radiation_source 'fine-focus sealed tube'
_diffrn_radiation_type MoK\a
_diffrn_radiation_wavelength 0.71073
_diffrn_reflns_av_R_equivalents 0.063
_diffrn_reflns_av_sigmaI/netI 0.062
_diffrn_reflns_limit_h_max 14
_diffrn_reflns_limit_h_min -14
_diffrn_reflns_limit_k_max 19
_diffrn_reflns_limit_k_min -19
_diffrn_reflns_limit_l_max 25
_diffrn_reflns_limit_l_min -25
_diffrn_reflns_number 37308
_diffrn_reflns_theta_full 25.04
_diffrn_reflns_theta_max 25.04
_diffrn_reflns_theta_min 2.68
_diffrn_standards_decay_% 0
_diffrn_standards_interval_count 0
_diffrn_standards_interval_time 0
_diffrn_standards_number 0
_exptl_absorpt_coefficient_mu 0.367
_exptl_absorpt_correction_T_max 0.947
_exptl_absorpt_correction_T_min 0.898
_exptl_absorpt_correction_type multi-scan
_exptl_absorpt_process_details '(DENZO-SMN; Otwinowski & Minor, 1997)'
_exptl_crystal_colour 'dark green'
_exptl_crystal_density_diffrn 1.345
_exptl_crystal_density_meas ?
_exptl_crystal_density_method .
_exptl_crystal_description plate
_exptl_crystal_F_000 1768
_exptl_crystal_size_max 0.30
_exptl_crystal_size_mid 0.30
_exptl_crystal_size_min 0.15
_refine_diff_density_max 0.339
_refine_diff_density_min -0.254
_refine_ls_extinction_method none
_refine_ls_goodness_of_fit_ref 1.068
_refine_ls_hydrogen_treatment mixed
_refine_ls_matrix_type full
_refine_ls_number_parameters 581
_refine_ls_number_reflns 7423
_refine_ls_number_restraints 4
_refine_ls_restrained_S_all 1.068
_refine_ls_R_factor_all 0.0805
_refine_ls_R_factor_gt 0.0441
_refine_ls_shift/su_max 0.001
_refine_ls_shift/su_mean 0.000
_refine_ls_structure_factor_coef Fsqd
_refine_ls_weighting_details 'calc w = 1/[\s^2^(Fo^2^)+(0.0506P)^2^+0.2174P] where P=(Fo^2^+2Fc^2^)/3'
_refine_ls_weighting_scheme calc
_refine_ls_wR_factor_gt 0.0956
_refine_ls_wR_factor_ref 0.1049
_reflns_number_gt 5034
_reflns_number_total 7423
_reflns_threshold_expression I>2\s(I)
_cod_data_source_file hb6051.cif
_cod_data_source_block I
_cod_depositor_comments
;
 Removing duplicate rows from the ATOM_TYPE loop.

 Antanas Vaitkus,
 2018-08-07
;
_cod_original_sg_symbol_H-M 'P 21/c'
_cod_database_code 2203899
_cod_database_fobs_code 2203899

loop_
_symmetry_equiv_pos_as_xyz
'x, y, z'
'-x, y+1/2, -z+1/2'
'-x, -y, -z'
'x, -y-1/2, z-1/2'

loop_
_atom_site_label
_atom_site_fract_x
_atom_site_fract_y
_atom_site_fract_z
_atom_site_U_iso_or_equiv
_atom_site_adp_type
_atom_site_calc_flag
_atom_site_refinement_flags
_atom_site_occupancy
_atom_site_type_symbol
Mn1 0.29121(3) 0.19167(2) 0.303349(15) 0.02305(12) Uani d . 1 Mn
O1 0.14177(14) 0.13133(13) 0.25468(8) 0.0316(4) Uani d D 1 O
H1O 0.152(3) 0.0803(5) 0.2492(15) 0.084(13) Uiso d D 1 H
H2O 0.0778(8) 0.1413(16) 0.2632(11) 0.039(8) Uiso d D 1 H
O1W -0.07507(18) 0.16711(15) 0.27508(11) 0.0613(6) Uani d D 1 O
H1W -0.094(3) 0.141(2) 0.3059(11) 0.092 Uiso d D 1 H
H2W -0.096(3) 0.2169(7) 0.2743(18) 0.092 Uiso d D 1 H
N1 0.20016(14) 0.29351(12) 0.31266(8) 0.0250(5) Uani d . 1 N
N2 0.32888(14) 0.23317(12) 0.22078(8) 0.0230(5) Uani d . 1 N
N3 0.37941(14) 0.08854(12) 0.29361(8) 0.0233(5) Uani d . 1 N
N4 0.25634(14) 0.14991(13) 0.38623(8) 0.0237(5) Uani d . 1 N
N5 0.44176(15) 0.26249(13) 0.34863(9) 0.0261(5) Uani d . 1 N
N6 0.54874(16) 0.36849(14) 0.38805(9) 0.0334(5) Uani d . 1 N
N7 0.61326(15) 0.30494(13) 0.37119(9) 0.0292(5) Uani d . 1 N
N8 0.78611(15) 0.36155(14) 0.33337(10) 0.0315(5) Uani d . 1 N
N9 0.81464(18) 0.32952(16) 0.27855(11) 0.0481(6) Uani d . 1 N
N10 0.83318(17) 0.46968(17) 0.27929(13) 0.0508(7) Uani d . 1 N
C1 0.10042(19) 0.39656(17) 0.35323(11) 0.0341(7) Uani d . 1 C
H1A 0.0640 0.4278 0.3820 0.041 Uiso calc R 1 H
C2 0.10891(18) 0.41762(17) 0.29341(12) 0.0342(7) Uani d . 1 C
H2A 0.0783 0.4655 0.2721 0.041 Uiso calc R 1 H
C3 0.17286(18) 0.35428(16) 0.26789(11) 0.0274(6) Uani d . 1 C
C4 0.21128(18) 0.35850(16) 0.20933(11) 0.0276(6) Uani d . 1 C
C5 0.28899(18) 0.30397(16) 0.18956(10) 0.0249(6) Uani d . 1 C
C6 0.34364(18) 0.31566(16) 0.13531(11) 0.0273(6) Uani d . 1 C
H6A 0.3299 0.3588 0.1052 0.033 Uiso calc R 1 H
C7 0.41838(18) 0.25421(16) 0.13462(11) 0.0281(6) Uani d . 1 C
H7A 0.4690 0.2475 0.1049 0.034 Uiso calc R 1 H
C8 0.40777(17) 0.20089(16) 0.18681(10) 0.0242(6) Uani d . 1 C
C9 0.46270(18) 0.12612(15) 0.19819(10) 0.0241(6) Uani d . 1 C
C10 0.44308(17) 0.07129(15) 0.24581(10) 0.0235(6) Uani d . 1 C
C11 0.48250(18) -0.01215(16) 0.25191(11) 0.0282(6) Uani d . 1 C
H11A 0.5277 -0.0392 0.2253 0.034 Uiso calc R 1 H
C12 0.44379(17) -0.04578(16) 0.30252(10) 0.0278(6) Uani d . 1 C
H12A 0.4556 -0.1011 0.3174 0.033 Uiso calc R 1 H
C13 0.38187(17) 0.01709(15) 0.32946(10) 0.0238(6) Uani d . 1 C
C14 0.33640(17) 0.00880(16) 0.38572(10) 0.0253(6) Uani d . 1 C
C15 0.28033(17) 0.07257(16) 0.41214(10) 0.0247(6) Uani d . 1 C
C16 0.24232(18) 0.06852(17) 0.47291(11) 0.0291(6) Uani d . 1 C
H16A 0.2480 0.0221 0.5004 0.035 Uiso calc R 1 H
C17 0.19734(18) 0.14289(17) 0.48343(11) 0.0291(6) Uani d . 1 C
H17A 0.1659 0.1585 0.5199 0.035 Uiso calc R 1 H
C18 0.20534(17) 0.19442(17) 0.42956(10) 0.0259(6) Uani d . 1 C
C19 0.16253(17) 0.27474(16) 0.42195(11) 0.0262(6) Uani d . 1 C
C20 0.15579(17) 0.31900(16) 0.36563(11) 0.0276(6) Uani d . 1 C
C21 0.17071(19) 0.42799(17) 0.16618(11) 0.0306(6) Uani d . 1 C
C22 0.0662(2) 0.4253(2) 0.13438(12) 0.0448(8) Uani d . 1 C
H22A 0.0198 0.3793 0.1400 0.054 Uiso calc R 1 H
C23 0.0278(2) 0.4896(2) 0.09392(13) 0.0549(9) Uani d . 1 C
H23A -0.0449 0.4873 0.0729 0.066 Uiso calc R 1 H
C24 0.0932(3) 0.5552(2) 0.08436(13) 0.0527(9) Uani d . 1 C
H24A 0.0658 0.5993 0.0575 0.063 Uiso calc R 1 H
C25 0.1991(3) 0.55782(19) 0.11349(13) 0.0538(8) Uani d . 1 C
H25A 0.2462 0.6025 0.1056 0.065 Uiso calc R 1 H
C26 0.2369(2) 0.49447(18) 0.15469(13) 0.0442(8) Uani d . 1 C
H26A 0.3099 0.4970 0.1754 0.053 Uiso calc R 1 H
C27 0.54727(19) 0.10185(16) 0.15671(11) 0.0287(6) Uani d . 1 C
C28 0.5185(2) 0.07481(19) 0.09618(13) 0.0471(8) Uani d . 1 C
H28A 0.4430 0.0703 0.0802 0.057 Uiso calc R 1 H
C29 0.5990(3) 0.0540(2) 0.05806(15) 0.0557(9) Uani d . 1 C
H29A 0.5782 0.0362 0.0163 0.067 Uiso calc R 1 H
C30 0.7076(2) 0.05926(19) 0.08102(15) 0.0496(8) Uani d . 1 C
H30A 0.7625 0.0432 0.0558 0.059 Uiso calc R 1 H
C31 0.7369(2) 0.0877(2) 0.14029(15) 0.0568(9) Uani d . 1 C
H31A 0.8125 0.0931 0.1557 0.068 Uiso calc R 1 H
C32 0.6575(2) 0.10892(19) 0.17839(13) 0.0465(8) Uani d . 1 C
H32A 0.6792 0.1284 0.2197 0.056 Uiso calc R 1 H
C33 0.35520(19) -0.07045(16) 0.42152(10) 0.0283(6) Uani d . 1 C
C34 0.4569(2) -0.08771(16) 0.45484(11) 0.0317(6) Uani d . 1 C
H34A 0.5154 -0.0491 0.4540 0.038 Uiso calc R 1 H
C35 0.4745(2) -0.15981(18) 0.48913(11) 0.0367(7) Uani d . 1 C
H35A 0.5442 -0.1699 0.5124 0.044 Uiso calc R 1 H
C36 0.3918(2) -0.21705(18) 0.48967(12) 0.0417(7) Uani d . 1 C
H36A 0.4044 -0.2676 0.5122 0.050 Uiso calc R 1 H
C37 0.2911(3) -0.20076(19) 0.45756(14) 0.0550(9) Uani d . 1 C
H37A 0.2334 -0.2401 0.4581 0.066 Uiso calc R 1 H
C38 0.2721(2) -0.1277(2) 0.42418(13) 0.0504(8) Uani d . 1 C
H38A 0.2011 -0.1168 0.4029 0.060 Uiso calc R 1 H
C39 0.11998(19) 0.31285(16) 0.47754(11) 0.0302(6) Uani d . 1 C
C40 0.1922(2) 0.33033(16) 0.53070(11) 0.0339(7) Uani d . 1 C
H40A 0.2689 0.3226 0.5299 0.041 Uiso calc R 1 H
C41 0.1545(2) 0.35884(18) 0.58476(12) 0.0410(7) Uani d . 1 C
H41A 0.2050 0.3701 0.6209 0.049 Uiso calc R 1 H
C42 0.0436(2) 0.37091(19) 0.58608(13) 0.0477(8) Uani d . 1 C
H42A 0.0170 0.3904 0.6231 0.057 Uiso calc R 1 H
C43 -0.0284(2) 0.3545(2) 0.53326(14) 0.0523(9) Uani d . 1 C
H43A -0.1049 0.3634 0.5340 0.063 Uiso calc R 1 H
C44 0.0086(2) 0.32529(18) 0.47950(12) 0.0411(8) Uani d . 1 C
H44A -0.0423 0.3137 0.4437 0.049 Uiso calc R 1 H
C45 0.4482(2) 0.34025(17) 0.37326(11) 0.0296(6) Uani d . 1 C
H45A 0.3849 0.3719 0.3793 0.035 Uiso calc R 1 H
C46 0.54733(19) 0.24360(16) 0.34800(10) 0.0298(6) Uani d . 1 C
H46A 0.5727 0.1925 0.3328 0.036 Uiso calc R 1 H
C47 0.79790(19) 0.44323(18) 0.33174(14) 0.0398(7) Uani d . 1 C
H47A 0.7827 0.4792 0.3646 0.048 Uiso calc R 1 H
C48 0.8416(2) 0.3978(3) 0.24890(14) 0.0554(9) Uani d . 1 C
H48A 0.8653 0.3956 0.2086 0.067 Uiso calc R 1 H
B1 0.7413(2) 0.3085(2) 0.38421(15) 0.0363(8) Uani d . 1 B
H1B 0.7688(18) 0.3420(16) 0.4301(12) 0.047(7) Uiso d . 1 H
H2B 0.7742(16) 0.2471(16) 0.3817(10) 0.030(6) Uiso d . 1 H

loop_
_atom_site_aniso_label
_atom_site_aniso_U_11
_atom_site_aniso_U_22
_atom_site_aniso_U_33
_atom_site_aniso_U_12
_atom_site_aniso_U_13
_atom_site_aniso_U_23
Mn1 0.0256(2) 0.0211(2) 0.0222(2) 0.00087(16) 0.00193(14) -0.00034(17)
O1 0.0254(11) 0.0331(14) 0.0360(11) 0.0005(9) 0.0026(8) -0.0064(10)
O1W 0.0579(14) 0.0566(18) 0.0723(16) 0.0052(12) 0.0196(12) 0.0058(14)
N1 0.0255(10) 0.0263(13) 0.0230(11) 0.0001(9) 0.0022(8) -0.0020(10)
N2 0.0242(10) 0.0196(12) 0.0244(11) 0.0004(9) -0.0002(8) -0.0002(10)
N3 0.0237(10) 0.0244(13) 0.0216(11) -0.0028(9) 0.0025(8) 0.0006(10)
N4 0.0251(10) 0.0231(13) 0.0229(11) 0.0008(9) 0.0024(8) -0.0028(10)
N5 0.0277(12) 0.0228(14) 0.0269(11) -0.0008(10) -0.0005(8) -0.0012(10)
N6 0.0355(13) 0.0265(14) 0.0374(13) -0.0019(11) 0.0011(10) 0.0007(11)
N7 0.0303(11) 0.0277(14) 0.0288(11) -0.0042(11) -0.0003(9) 0.0052(10)
N8 0.0292(11) 0.0254(14) 0.0391(13) -0.0002(10) 0.0011(9) 0.0013(11)
N9 0.0521(15) 0.0525(19) 0.0398(14) 0.0025(13) 0.0064(11) -0.0018(14)
N10 0.0351(13) 0.0417(18) 0.0757(19) 0.0053(12) 0.0080(12) 0.0265(16)
C1 0.0359(15) 0.0322(18) 0.0341(16) 0.0099(13) 0.0040(11) -0.0080(13)
C2 0.0351(14) 0.0286(18) 0.0377(16) 0.0113(12) -0.0003(11) 0.0007(13)
C3 0.0265(13) 0.0223(16) 0.0323(15) 0.0046(11) -0.0010(11) 0.0005(12)
C4 0.0267(13) 0.0249(16) 0.0295(15) -0.0016(11) -0.0031(11) 0.0034(12)
C5 0.0264(13) 0.0222(15) 0.0246(13) -0.0014(12) -0.0035(10) 0.0013(12)
C6 0.0311(13) 0.0233(16) 0.0258(14) 0.0007(12) -0.0033(10) 0.0064(12)
C7 0.0291(13) 0.0274(17) 0.0285(14) -0.0027(12) 0.0056(10) 0.0027(12)
C8 0.0241(13) 0.0255(16) 0.0235(13) -0.0024(11) 0.0044(10) 0.0011(12)
C9 0.0278(13) 0.0226(16) 0.0220(13) -0.0016(11) 0.0029(10) 0.0008(11)
C10 0.0234(12) 0.0209(15) 0.0260(13) 0.0013(11) 0.0015(10) -0.0013(12)
C11 0.0310(13) 0.0243(16) 0.0300(14) 0.0033(12) 0.0068(11) -0.0009(12)
C12 0.0317(14) 0.0220(16) 0.0290(14) 0.0032(11) 0.0009(11) 0.0018(12)
C13 0.0247(12) 0.0209(15) 0.0251(13) 0.0005(11) 0.0001(10) 0.0013(12)
C14 0.0267(13) 0.0232(16) 0.0254(13) -0.0049(11) 0.0004(10) 0.0004(12)
C15 0.0277(13) 0.0237(16) 0.0223(13) -0.0034(11) 0.0009(10) -0.0004(12)
C16 0.0354(14) 0.0269(17) 0.0254(14) -0.0072(12) 0.0049(11) 0.0028(12)
C17 0.0302(14) 0.0338(18) 0.0237(14) -0.0043(12) 0.0053(10) -0.0056(13)
C18 0.0214(12) 0.0318(17) 0.0243(13) -0.0055(12) 0.0013(10) -0.0038(13)
C19 0.0228(13) 0.0297(17) 0.0256(14) -0.0018(11) 0.0005(10) -0.0040(12)
C20 0.0234(13) 0.0274(17) 0.0311(14) 0.0009(11) -0.0003(10) -0.0062(12)
C21 0.0355(15) 0.0292(17) 0.0269(14) 0.0081(13) 0.0026(11) 0.0010(12)
C22 0.0379(16) 0.058(2) 0.0384(16) 0.0069(15) 0.0040(12) 0.0135(16)
C23 0.0419(17) 0.079(3) 0.0430(18) 0.0218(18) 0.0016(14) 0.0156(18)
C24 0.070(2) 0.049(2) 0.0388(17) 0.0304(19) 0.0074(16) 0.0143(16)
C25 0.078(2) 0.030(2) 0.0524(19) 0.0102(17) 0.0016(17) 0.0050(16)
C26 0.0540(18) 0.0302(19) 0.0447(17) 0.0034(15) -0.0093(14) 0.0059(15)
C27 0.0335(15) 0.0216(16) 0.0321(15) 0.0019(12) 0.0089(11) 0.0100(12)
C28 0.0436(17) 0.048(2) 0.0526(19) -0.0046(14) 0.0160(14) -0.0164(16)
C29 0.067(2) 0.050(2) 0.056(2) -0.0066(17) 0.0297(17) -0.0183(17)
C30 0.054(2) 0.038(2) 0.065(2) 0.0049(15) 0.0364(16) 0.0053(17)
C31 0.0358(17) 0.072(3) 0.065(2) 0.0032(16) 0.0164(15) 0.010(2)
C32 0.0378(17) 0.066(2) 0.0379(16) 0.0028(15) 0.0120(13) 0.0025(16)
C33 0.0392(15) 0.0225(16) 0.0242(13) 0.0000(12) 0.0083(11) 0.0006(12)
C34 0.0413(16) 0.0259(17) 0.0282(14) 0.0004(12) 0.0050(11) 0.0002(13)
C35 0.0529(17) 0.0328(19) 0.0240(14) 0.0061(15) 0.0037(12) 0.0033(13)
C36 0.073(2) 0.0288(18) 0.0243(15) 0.0073(16) 0.0099(14) 0.0064(13)
C37 0.067(2) 0.037(2) 0.060(2) -0.0186(16) 0.0015(16) 0.0166(17)
C38 0.0487(18) 0.042(2) 0.057(2) -0.0108(15) -0.0076(14) 0.0118(16)
C39 0.0326(14) 0.0294(17) 0.0289(14) 0.0025(12) 0.0055(11) -0.0044(12)
C40 0.0313(14) 0.0317(18) 0.0374(16) 0.0041(12) -0.0013(12) -0.0063(13)
C41 0.0468(17) 0.041(2) 0.0328(16) 0.0086(14) -0.0042(12) -0.0132(14)
C42 0.0535(19) 0.053(2) 0.0374(17) 0.0099(16) 0.0090(14) -0.0166(15)
C43 0.0336(16) 0.070(2) 0.054(2) 0.0096(15) 0.0100(14) -0.0154(18)
C44 0.0308(15) 0.056(2) 0.0358(16) 0.0032(13) 0.0017(12) -0.0148(15)
C45 0.0312(15) 0.0278(17) 0.0292(14) -0.0005(12) 0.0017(11) 0.0045(13)
C46 0.0369(15) 0.0243(17) 0.0269(14) -0.0033(13) -0.0013(11) 0.0015(12)
C47 0.0311(15) 0.0264(19) 0.063(2) 0.0006(13) 0.0093(13) 0.0055(16)
C48 0.0465(18) 0.079(3) 0.0425(19) 0.0090(18) 0.0119(14) 0.023(2)
B1 0.0339(17) 0.034(2) 0.0404(19) -0.0063(16) 0.0005(14) 0.0102(17)

loop_
_atom_type_symbol
_atom_type_description
_atom_type_scat_dispersion_real
_atom_type_scat_dispersion_imag
_atom_type_scat_source
C C 0.0033 0.0016 'International Tables Vol C Tables 4.2.6.8 and 6.1.1.4'
H H 0.0000 0.0000 'International Tables Vol C Tables 4.2.6.8 and 6.1.1.4'
B B 0.0013 0.0007 'International Tables Vol C Tables 4.2.6.8 and 6.1.1.4'
N N 0.0061 0.0033 'International Tables Vol C Tables 4.2.6.8 and 6.1.1.4'
Mn Mn 0.3368 0.7283 'International Tables Vol C Tables 4.2.6.8 and 6.1.1.4'
O O 0.0106 0.0060 'International Tables Vol C Tables 4.2.6.8 and 6.1.1.4'

loop_
_geom_angle_atom_site_label_1
_geom_angle_atom_site_label_2
_geom_angle_atom_site_label_3
_geom_angle
_geom_angle_publ_flag
N4 Mn1 N3 89.52(8) .
N4 Mn1 N2 179.02(7) .
N3 Mn1 N2 89.87(7) .
N4 Mn1 N1 90.20(8) .
N3 Mn1 N1 178.84(7) .
N2 Mn1 N1 90.42(8) .
N4 Mn1 O1 91.25(7) .
N3 Mn1 O1 90.75(7) .
N2 Mn1 O1 89.53(7) .
N1 Mn1 O1 88.13(7) .
N4 Mn1 N5 92.00(7) .
N3 Mn1 N5 92.27(7) .
N2 Mn1 N5 87.26(7) .
N1 Mn1 N5 88.87(7) .
O1 Mn1 N5 175.59(7) .
C20 N1 C3 106.2(2) ?
C20 N1 Mn1 127.09(16) ?
C3 N1 Mn1 126.65(15) ?
C5 N2 C8 106.30(19) ?
C5 N2 Mn1 126.90(15) ?
C8 N2 Mn1 126.54(15) ?
C13 N3 C10 105.73(19) ?
C13 N3 Mn1 127.21(15) ?
C10 N3 Mn1 126.82(16) ?
C15 N4 C18 106.55(19) ?
C15 N4 Mn1 127.23(15) ?
C18 N4 Mn1 126.20(17) ?
C46 N5 C45 101.75(19) ?
C46 N5 Mn1 128.15(17) ?
C45 N5 Mn1 129.23(15) ?
C45 N6 N7 103.4(2) ?
C46 N7 N6 108.00(19) ?
C46 N7 B1 130.2(2) ?
N6 N7 B1 121.7(2) ?
C47 N8 N9 108.1(2) ?
C47 N8 B1 128.2(3) ?
N9 N8 B1 123.6(2) ?
C48 N9 N8 101.9(3) ?
C47 N10 C48 101.0(3) ?
C2 C1 C20 107.9(2) ?
C1 C2 C3 107.3(2) ?
N1 C3 C4 125.6(2) ?
N1 C3 C2 109.3(2) ?
C4 C3 C2 124.7(2) ?
C5 C4 C3 124.0(2) ?
C5 C4 C21 117.7(2) ?
C3 C4 C21 118.2(2) ?
N2 C5 C4 125.6(2) ?
N2 C5 C6 109.5(2) ?
C4 C5 C6 124.8(2) ?
C7 C6 C5 107.4(2) ?
C6 C7 C8 107.7(2) ?
N2 C8 C9 126.0(2) ?
N2 C8 C7 109.0(2) ?
C9 C8 C7 124.8(2) ?
C8 C9 C10 123.7(2) ?
C8 C9 C27 118.4(2) ?
C10 C9 C27 117.8(2) ?
N3 C10 C9 125.4(2) ?
N3 C10 C11 109.4(2) ?
C9 C10 C11 125.1(2) ?
C12 C11 C10 107.6(2) ?
C11 C12 C13 107.4(2) ?
N3 C13 C14 125.4(2) ?
N3 C13 C12 109.8(2) ?
C14 C13 C12 124.8(2) ?
C15 C14 C13 123.4(2) ?
C15 C14 C33 118.1(2) ?
C13 C14 C33 118.4(2) ?
N4 C15 C14 126.1(2) ?
N4 C15 C16 109.3(2) ?
C14 C15 C16 124.5(2) ?
C17 C16 C15 107.2(2) ?
C16 C17 C18 107.9(2) ?
N4 C18 C19 126.4(2) ?
N4 C18 C17 109.0(2) ?
C19 C18 C17 124.5(2) ?
C18 C19 C20 123.6(2) ?
C18 C19 C39 116.6(2) ?
C20 C19 C39 119.7(2) ?
N1 C20 C19 125.2(2) ?
N1 C20 C1 109.2(2) ?
C19 C20 C1 125.6(2) ?
C22 C21 C26 117.7(2) ?
C22 C21 C4 120.2(2) ?
C26 C21 C4 122.0(2) ?
C21 C22 C23 120.6(3) ?
C24 C23 C22 120.7(3) ?
C23 C24 C25 119.9(3) ?
C24 C25 C26 119.5(3) ?
C21 C26 C25 121.5(3) ?
C32 C27 C28 118.3(2) ?
C32 C27 C9 119.7(2) ?
C28 C27 C9 121.9(2) ?
C27 C28 C29 120.8(3) ?
C30 C29 C28 119.9(3) ?
C31 C30 C29 119.7(3) ?
C30 C31 C32 120.8(3) ?
C27 C32 C31 120.4(3) ?
C38 C33 C34 117.8(2) ?
C38 C33 C14 121.5(2) ?
C34 C33 C14 120.7(2) ?
C35 C34 C33 121.2(2) ?
C36 C35 C34 120.1(2) ?
C37 C36 C35 119.4(3) ?
C36 C37 C38 120.8(3) ?
C33 C38 C37 120.7(3) ?
C44 C39 C40 118.5(2) ?
C44 C39 C19 121.6(2) ?
C40 C39 C19 119.7(2) ?
C41 C40 C39 121.2(2) ?
C42 C41 C40 119.7(2) ?
C41 C42 C43 119.4(3) ?
C44 C43 C42 121.1(2) ?
C43 C44 C39 120.1(2) ?
N6 C45 N5 114.9(2) ?
N5 C46 N7 111.9(2) ?
N8 C47 N10 112.9(3) ?
N9 C48 N10 116.1(3) ?
H2B B1 H1B 113.9(17) .
H2B B1 N8 107.9(12) .
H1B B1 N8 105.2(13) .
H2B B1 N7 109.4(12) .
H1B B1 N7 111.0(12) .
N8 B1 N7 109.2(2) y

loop_
_geom_bond_atom_site_label_1
_geom_bond_atom_site_label_2
_geom_bond_distance
_geom_bond_publ_flag
Mn1 N4 2.0012(19) y
Mn1 N3 2.0042(19) y
Mn1 N2 2.0049(18) y
Mn1 N1 2.0050(19) y
Mn1 O1 2.2198(17) y
Mn1 N5 2.2836(19) y
N1 C20 1.384(3) ?
N1 C3 1.385(3) ?
N2 C5 1.381(3) ?
N2 C8 1.382(3) ?
N3 C13 1.383(3) ?
N3 C10 1.393(3) ?
N4 C15 1.380(3) ?
N4 C18 1.384(3) ?
N5 C46 1.330(3) y
N5 C45 1.357(3) y
N6 C45 1.315(3) y
N6 N7 1.368(3) y
N7 C46 1.333(3) y
N7 B1 1.561(3) y
N8 C47 1.322(3) y
N8 N9 1.372(3) y
N8 B1 1.540(4) y
N9 C48 1.331(4) y
N10 C47 1.327(3) ?
N10 C48 1.339(4) ?
C1 C2 1.348(3) ?
C1 C20 1.429(3) ?
C2 C3 1.434(3) ?
C3 C4 1.400(3) ?
C4 C5 1.398(3) ?
C4 C21 1.499(3) ?
C5 C6 1.428(3) ?
C6 C7 1.348(3) ?
C7 C8 1.432(3) ?
C8 C9 1.385(3) ?
C9 C10 1.395(3) ?
C9 C27 1.499(3) ?
C10 C11 1.427(3) ?
C11 C12 1.353(3) ?
C12 C13 1.429(3) ?
C13 C14 1.400(3) ?
C14 C15 1.393(3) ?
C14 C33 1.493(3) ?
C15 C16 1.443(3) ?
C16 C17 1.347(3) ?
C17 C18 1.439(3) ?
C18 C19 1.396(3) ?
C19 C20 1.400(3) ?
C19 C39 1.494(3) ?
C21 C22 1.378(3) ?
C21 C26 1.382(4) ?
C22 C23 1.396(4) ?
C23 C24 1.356(4) ?
C24 C25 1.371(4) ?
C25 C26 1.393(4) ?
C27 C32 1.379(3) ?
C27 C28 1.379(3) ?
C28 C29 1.399(4) ?
C29 C30 1.364(4) ?
C30 C31 1.363(4) ?
C31 C32 1.389(4) ?
C33 C38 1.378(4) ?
C33 C34 1.389(3) ?
C34 C35 1.378(3) ?
C35 C36 1.370(4) ?
C36 C37 1.364(4) ?
C37 C38 1.383(4) ?
C39 C44 1.385(3) ?
C39 C40 1.389(3) ?
C40 C41 1.382(3) ?
C41 C42 1.376(4) ?
C42 C43 1.378(4) ?
C43 C44 1.376(3) ?
B1 H2B 1.07(2) ?
B1 H1B 1.14(2) ?

loop_
_geom_hbond_atom_site_label_D
_geom_hbond_atom_site_label_H
_geom_hbond_atom_site_label_A
_geom_hbond_site_symmetry_A
_geom_hbond_distance_DH
_geom_hbond_distance_HA
_geom_hbond_distance_DA
_geom_hbond_angle_DHA
O1 H2O O1W . 0.84(2) 1.965(12) 2.804(3) 175(2)
O1 H1O N10 2_645 0.84(2) 1.898(7) 2.728(3) 169(3)
O1W H2W N9 1_455 0.84(2) 2.123(10) 2.945(3) 166(3)
O1W H1W Cg1 2_545 0.84(2) 2.90(3) 3.673(3) 154(3)
